data_7215187
loop_
_publ_author_name
'Cui, Keyu'
'Li, Fengyan'
'Xu, Lin'
'Wang, Yuchao'
'Sun, Zhixia'
'Fu, Honggang'

_publ_section_title
;
 A 3D all-inorganic architecture based on the [H2W12O42]10&#x2212;
 building block with different alkaline-earth metal linkers: crystal
 structures, surface photovoltage and photoluminescent properties
;
_journal_issue 23
_journal_name_full CrystEngComm
_journal_page_first 4721
_journal_paper_doi 10.1039/c3ce40222c
_journal_volume 15
_journal_year 2013
_chemical_formula_sum 'H54 O68 Sr4 W12'
_chemical_formula_weight 3699.11
_chemical_name_systematic
;
 ?
;
_space_group_IT_number 14
_symmetry_cell_setting monoclinic
_symmetry_space_group_name_Hall '-P 2yn'
_symmetry_space_group_name_H-M 'P 1 21/n 1'
_atom_sites_solution_hydrogens none
_atom_sites_solution_primary direct
_atom_sites_solution_secondary difmap
_audit_creation_method SHELXL-97
_cell_angle_alpha 90.00
_cell_angle_beta 101.166(2)
_cell_angle_gamma 90.00
_cell_formula_units_Z 2
_cell_length_a 15.8131(4)
_cell_length_b 12.3772(3)
_cell_length_c 15.9268(4)
_cell_measurement_temperature 293(2)
_cell_measurement_theta_max 29.14
_cell_measurement_theta_min 3.09
_cell_volume 3058.22(13)
_computing_cell_refinement 'SMART (Bruker, 2002)'
_computing_data_collection 'SMART (Bruker, 2002)'
_computing_data_reduction 'SAINT (Bruker, 2002)'
_computing_molecular_graphics 'DIAMOND (Brandenburg, 1999)'
_computing_publication_material SHELXTL
_computing_structure_refinement 'SHELXL-97 (Sheldrick, 1997)'
_computing_structure_solution 'SHELXS-97 (Sheldrick, 1990)'
_diffrn_ambient_temperature 293(2)
_diffrn_measured_fraction_theta_full 0.993
_diffrn_measured_fraction_theta_max 0.993
_diffrn_radiation_monochromator graphite
_diffrn_radiation_source 'fine-focus sealed tube'
_diffrn_radiation_type MoK\a
_diffrn_radiation_wavelength 0.71073
_diffrn_reflns_av_R_equivalents 0.0408
_diffrn_reflns_av_sigmaI/netI 0.0705
_diffrn_reflns_limit_h_max 17
_diffrn_reflns_limit_h_min -18
_diffrn_reflns_limit_k_max 11
_diffrn_reflns_limit_k_min -14
_diffrn_reflns_limit_l_max 18
_diffrn_reflns_limit_l_min -14
_diffrn_reflns_number 11876
_diffrn_reflns_theta_full 25.00
_diffrn_reflns_theta_max 25.00
_diffrn_reflns_theta_min 3.10
_exptl_absorpt_coefficient_mu 26.044
_exptl_absorpt_correction_T_max 1.000
_exptl_absorpt_correction_T_min 0.579
_exptl_absorpt_correction_type multi-scan
_exptl_absorpt_process_details '(SADABS; Bruker, 2002)'
_exptl_crystal_colour colorless
_exptl_crystal_density_diffrn 4.017
_exptl_crystal_density_method 'not measured'
_exptl_crystal_description prism
_exptl_crystal_F_000 3276
_exptl_crystal_size_max 0.21
_exptl_crystal_size_mid 0.11
_exptl_crystal_size_min 0.10
_refine_diff_density_max 2.032
_refine_diff_density_min -1.240
_refine_diff_density_rms 0.258
_refine_ls_extinction_method none
_refine_ls_goodness_of_fit_ref 1.126
_refine_ls_hydrogen_treatment none
_refine_ls_matrix_type full
_refine_ls_number_parameters 383
_refine_ls_number_reflns 5339
_refine_ls_number_restraints 0
_refine_ls_restrained_S_all 1.126
_refine_ls_R_factor_all 0.0536
_refine_ls_R_factor_gt 0.0335
_refine_ls_shift/su_max 0.005
_refine_ls_shift/su_mean 0.000
_refine_ls_structure_factor_coef Fsqd
_refine_ls_weighting_details 'calc w=1/[\s^2^(Fo^2^)+(0.0010P)^2^+0.0000P] where P=(Fo^2^+2Fc^2^)/3'
_refine_ls_weighting_scheme calc
_refine_ls_wR_factor_gt 0.0547
_refine_ls_wR_factor_ref 0.0558
_reflns_number_gt 3510
_reflns_number_total 5339
_reflns_threshold_expression >2sigma(I)
_cod_data_source_file c3ce40222c_2.cif
_cod_data_source_block 22
_cod_original_sg_symbol_H-M 'P 21/n'
_cod_database_code 7215187

loop_
_symmetry_equiv_pos_as_xyz
'x, y, z'
'-x+1/2, y+1/2, -z+1/2'
'-x, -y, -z'
'x-1/2, -y-1/2, z-1/2'

loop_
_atom_site_label
_atom_site_type_symbol
_atom_site_fract_x
_atom_site_fract_y
_atom_site_fract_z
_atom_site_U_iso_or_equiv
_atom_site_adp_type
_atom_site_occupancy
_atom_site_symmetry_multiplicity
_atom_site_calc_flag
_atom_site_refinement_flags
W1 W 0.34152(3) 0.06836(5) 0.04247(4) 0.02811(14) Uani 1 1 d .
W2 W 0.48100(4) -0.06450(5) 0.24249(4) 0.02974(14) Uani 1 1 d .
W3 W 0.35334(4) -0.20141(5) 0.05367(4) 0.03021(16) Uani 1 1 d .
W4 W 0.46739(4) 0.20127(5) 0.23772(4) 0.03063(16) Uani 1 1 d .
W5 W 0.48191(4) 0.31568(5) 0.05281(4) 0.02838(15) Uani 1 1 d .
W6 W 0.36769(3) -0.07784(5) -0.12935(4) 0.02748(14) Uani 1 1 d .
Sr1 Sr 0.32662(9) 0.45537(11) -0.15497(10) 0.0381(4) Uani 1 1 d .
Sr2 Sr 0.26916(9) 0.05438(12) 0.32311(10) 0.0389(4) Uani 1 1 d .
O1 O 0.4071(6) 0.0605(7) 0.1576(6) 0.032(2) Uani 1 1 d .
O2 O 0.4145(6) 0.2885(8) 0.1461(6) 0.031(2) Uani 1 1 d .
O3 O 0.2911(5) -0.0802(8) 0.0744(6) 0.030(2) Uani 1 1 d .
O4 O 0.5352(6) 0.2941(8) 0.2969(7) 0.038(3) Uani 1 1 d .
O5 O 0.4011(6) -0.0627(9) 0.3042(7) 0.041(2) Uani 1 1 d .
O6 O 0.4277(5) -0.0617(7) 0.0096(5) 0.0205(19) Uani 1 1 d .
O7 O 0.4502(6) -0.1880(8) -0.1353(6) 0.031(2) Uani 1 1 d .
O8 O 0.5297(5) 0.0750(8) 0.2839(6) 0.033(2) Uani 1 1 d .
O9 O 0.2963(6) -0.0976(8) -0.2210(7) 0.044(3) Uani 1 1 d .
O10 O 0.2981(5) 0.0181(7) -0.0742(6) 0.024(2) Uani 1 1 d .
O11 O 0.3122(6) -0.1958(8) -0.0643(7) 0.033(2) Uani 1 1 d .
O12 O 0.5492(6) 0.4100(8) 0.1100(7) 0.042(3) Uani 1 1 d .
O13 O 0.3820(7) 0.1976(8) 0.2897(8) 0.049(3) Uani 1 1 d .
O14 O 0.5487(7) 0.2823(7) -0.0299(7) 0.037(3) Uani 1 1 d .
O15 O 0.4337(6) 0.0290(7) -0.1536(7) 0.038(3) Uani 1 1 d .
O16 O 0.4304(6) -0.1676(8) 0.1624(7) 0.038(3) Uani 1 1 d .
O17 O 0.4004(6) 0.3934(7) -0.0085(6) 0.033(2) Uani 1 1 d .
O18 O 0.4079(6) 0.1676(7) 0.0052(6) 0.025(2) Uani 1 1 d .
O19 O 0.5585(6) -0.1439(8) 0.3021(8) 0.044(3) Uani 1 1 d .
O20 O 0.2924(6) -0.3020(9) 0.0890(7) 0.040(3) Uani 1 1 d .
O21 O 0.2531(7) 0.1444(8) 0.0565(8) 0.045(3) Uani 1 1 d .
O1W O 0.2971(9) 0.2448(10) -0.1556(9) 0.073(4) Uani 1 1 d .
O2W O 0.3460(9) 0.5448(14) -0.2955(9) 0.100(6) Uani 1 1 d .
O3W O 0.1835(9) 0.3984(17) -0.0933(9) 0.116(7) Uani 1 1 d .
O4W O 0.4549(8) 0.3546(10) -0.2033(11) 0.085(5) Uani 1 1 d .
O5W O 0.2350(9) 0.6265(12) -0.1483(17) 0.166(11) Uani 1 1 d .
O6W O 0.2535(7) -0.1183(9) 0.4083(10) 0.064(4) Uani 1 1 d .
O7W O 0.3659(8) 0.0779(13) 0.4719(9) 0.077(4) Uani 1 1 d .
O8W O 0.2098(9) -0.0913(11) 0.2095(9) 0.077(4) Uani 1 1 d .
O9W O 0.1834(8) 0.1941(11) 0.2103(9) 0.075(4) Uani 1 1 d .
O10W O 0.1037(8) 0.0170(10) 0.3125(12) 0.091(6) Uani 1 1 d .
O11W O 0.5397(11) 0.1442(17) 0.5187(13) 0.135(7) Uani 1 1 d .
O12W O 0.0816(14) 0.161(3) -0.0239(17) 0.216(14) Uani 1 1 d .
O13W O 0.041(2) 0.028(2) 0.133(2) 0.098(10) Uiso 0.50 1 d P
O14W O 0.1234(17) -0.149(3) -0.048(4) 0.17(2) Uani 0.50 1 d P

loop_
_atom_site_aniso_label
_atom_site_aniso_U_11
_atom_site_aniso_U_22
_atom_site_aniso_U_33
_atom_site_aniso_U_23
_atom_site_aniso_U_13
_atom_site_aniso_U_12
W1 0.0271(3) 0.0286(3) 0.0275(3) -0.0008(3) 0.0025(2) 0.0001(3)
W2 0.0298(3) 0.0302(3) 0.0285(3) 0.0008(3) 0.0039(3) 0.0004(3)
W3 0.0314(3) 0.0285(3) 0.0308(4) 0.0002(3) 0.0063(3) -0.0023(3)
W4 0.0322(3) 0.0302(3) 0.0288(4) -0.0008(3) 0.0043(3) -0.0011(3)
W5 0.0291(3) 0.0270(3) 0.0279(4) 0.0004(3) 0.0027(3) 0.0000(3)
W6 0.0256(3) 0.0296(3) 0.0258(3) 0.0001(3) 0.0014(2) 0.0008(3)
Sr1 0.0355(8) 0.0374(9) 0.0376(9) 0.0009(8) -0.0020(7) -0.0034(6)
Sr2 0.0407(8) 0.0341(8) 0.0441(9) -0.0014(8) 0.0136(7) 0.0007(7)
O1 0.045(6) 0.020(5) 0.032(6) 0.009(5) 0.009(5) -0.004(5)
O2 0.032(5) 0.036(6) 0.026(6) 0.003(5) 0.004(5) 0.002(4)
O3 0.039(5) 0.024(5) 0.030(6) 0.002(5) 0.012(5) -0.003(5)
O4 0.043(6) 0.038(6) 0.032(7) -0.004(6) 0.003(5) 0.000(5)
O5 0.045(6) 0.037(6) 0.035(6) 0.000(6) -0.008(5) 0.001(5)
O6 0.023(4) 0.017(4) 0.019(5) 0.006(5) -0.001(4) 0.006(4)
O7 0.029(5) 0.035(5) 0.034(6) 0.000(5) 0.020(5) 0.006(5)
O8 0.035(5) 0.036(5) 0.032(6) -0.001(6) 0.015(5) -0.006(5)
O9 0.047(6) 0.033(6) 0.057(8) 0.017(6) 0.021(6) 0.007(5)
O10 0.029(5) 0.029(5) 0.011(5) -0.001(4) -0.007(4) -0.005(4)
O11 0.028(5) 0.027(5) 0.041(7) 0.001(5) -0.004(5) -0.004(4)
O12 0.030(5) 0.049(7) 0.052(7) 0.008(6) 0.022(5) 0.008(5)
O13 0.062(7) 0.028(6) 0.056(8) -0.014(6) 0.009(6) 0.000(5)
O14 0.057(7) 0.013(5) 0.043(7) -0.002(5) 0.017(6) -0.007(4)
O15 0.048(6) 0.033(6) 0.035(7) 0.014(5) 0.016(5) 0.001(5)
O16 0.054(7) 0.022(5) 0.034(7) 0.003(5) 0.001(6) 0.006(5)
O17 0.037(6) 0.033(6) 0.031(6) -0.006(5) 0.011(5) -0.008(4)
O18 0.036(5) 0.025(5) 0.012(5) 0.003(4) -0.004(4) 0.000(4)
O19 0.036(6) 0.054(7) 0.048(8) -0.005(6) 0.019(6) -0.010(5)
O20 0.041(6) 0.048(6) 0.030(6) 0.006(6) -0.001(5) -0.006(5)
O21 0.045(6) 0.028(6) 0.059(8) -0.006(6) 0.009(6) 0.007(5)
O1W 0.082(9) 0.049(7) 0.070(11) 0.011(8) -0.028(8) 0.004(7)
O2W 0.086(10) 0.140(15) 0.052(9) 0.039(10) -0.043(7) -0.059(10)
O3W 0.069(9) 0.24(2) 0.042(9) 0.023(12) 0.015(8) -0.025(12)
O4W 0.060(8) 0.054(8) 0.138(16) -0.015(10) 0.014(10) 0.011(7)
O5W 0.050(9) 0.078(11) 0.34(3) -0.115(16) -0.047(13) 0.033(8)
O6W 0.051(7) 0.042(7) 0.101(12) -0.005(7) 0.023(8) -0.016(6)
O7W 0.065(8) 0.093(10) 0.066(9) 0.006(10) -0.001(7) 0.016(8)
O8W 0.098(10) 0.089(11) 0.051(9) -0.013(8) 0.027(8) -0.024(8)
O9W 0.068(9) 0.082(9) 0.084(11) 0.017(9) 0.040(9) -0.003(8)
O10W 0.056(8) 0.044(7) 0.190(19) 0.022(10) 0.063(11) -0.005(6)
O11W 0.092(13) 0.18(2) 0.118(17) 0.031(16) -0.018(12) -0.004(12)
O12W 0.135(19) 0.32(4) 0.17(2) -0.11(3) -0.025(17) 0.11(2)
O14W 0.017(15) 0.14(3) 0.35(7) 0.00(4) 0.00(3) 0.016(17)

loop_
_atom_type_symbol
_atom_type_description
_atom_type_scat_dispersion_real
_atom_type_scat_dispersion_imag
_atom_type_scat_source
O O 0.0106 0.0060 'International Tables Vol C Tables 4.2.6.8 and 6.1.1.4'
Sr Sr -1.5307 3.2498 'International Tables Vol C Tables 4.2.6.8 and 6.1.1.4'
W W -0.8490 6.8722 'International Tables Vol C Tables 4.2.6.8 and 6.1.1.4'
H H 0.0000 0.0000 'International Tables Vol C Tables 4.2.6.8 and 6.1.1.4'

loop_
_geom_angle_atom_site_label_1
_geom_angle_atom_site_label_2
_geom_angle_atom_site_label_3
_geom_angle
_geom_angle_site_symmetry_1
_geom_angle_site_symmetry_3
O21 W1 O18 102.1(4) . .
O21 W1 O1 101.7(5) . .
O18 W1 O1 96.2(4) . .
O21 W1 O10 98.7(5) . .
O18 W1 O10 91.4(4) . .
O1 W1 O10 156.1(4) . .
O21 W1 O3 95.2(4) . .
O18 W1 O3 162.4(4) . .
O1 W1 O3 83.4(4) . .
O10 W1 O3 82.6(4) . .
O21 W1 O6 164.5(4) . .
O18 W1 O6 89.6(3) . .
O1 W1 O6 86.9(3) . .
O10 W1 O6 70.5(3) . .
O3 W1 O6 72.8(3) . .
O19 W2 O5 102.4(5) . .
O19 W2 O16 98.8(5) . .
O5 W2 O16 97.6(4) . .
O19 W2 O8 97.3(5) . .
O5 W2 O8 94.6(4) . .
O16 W2 O8 157.2(4) . .
O19 W2 O15 90.6(4) . 3_655
O5 W2 O15 165.8(4) . 3_655
O16 W2 O15 86.1(4) . 3_655
O8 W2 O15 77.8(3) . 3_655
O19 W2 O1 166.2(4) . .
O5 W2 O1 88.9(4) . .
O16 W2 O1 87.4(4) . .
O8 W2 O1 73.6(4) . .
O15 W2 O1 77.5(3) 3_655 .
O20 W3 O3 100.1(4) . .
O20 W3 O11 104.3(4) . .
O3 W3 O11 93.2(4) . .
O20 W3 O14 102.0(4) . 3_655
O3 W3 O14 157.0(4) . 3_655
O11 W3 O14 87.6(4) . 3_655
O20 W3 O16 99.0(5) . .
O3 W3 O16 86.1(4) . .
O11 W3 O16 156.5(4) . .
O14 W3 O16 84.2(4) 3_655 .
O20 W3 O6 176.5(4) . .
O3 W3 O6 76.4(3) . .
O11 W3 O6 76.2(4) . .
O14 W3 O6 81.5(3) 3_655 .
O16 W3 O6 80.8(3) . .
O13 W4 O4 102.6(5) . .
O13 W4 O2 96.7(5) . .
O4 W4 O2 100.3(5) . .
O13 W4 O8 100.8(4) . .
O4 W4 O8 96.6(4) . .
O2 W4 O8 152.4(4) . .
O13 W4 O1 88.1(4) . .
O4 W4 O1 166.8(4) . .
O2 W4 O1 85.9(4) . .
O8 W4 O1 73.5(4) . .
O13 W4 O7 162.7(5) . 3_655
O4 W4 O7 93.3(4) . 3_655
O2 W4 O7 73.5(4) . 3_655
O8 W4 O7 83.9(3) . 3_655
O1 W4 O7 77.2(3) . 3_655
O12 W5 O17 103.7(5) . .
O12 W5 O14 98.4(4) . .
O17 W5 O14 100.5(4) . .
O12 W5 O2 94.8(4) . .
O17 W5 O2 93.7(4) . .
O14 W5 O2 157.6(4) . .
O12 W5 O7 89.5(4) . 3_655
O17 W5 O7 162.2(3) . 3_655
O14 W5 O7 89.1(4) . 3_655
O2 W5 O7 73.0(3) . 3_655
O12 W5 O18 166.1(4) . .
O17 W5 O18 88.9(4) . .
O14 W5 O18 84.9(4) . .
O2 W5 O18 78.2(3) . .
O7 W5 O18 77.0(3) 3_655 .
O9 W6 O15 104.2(5) . .
O9 W6 O7 101.8(4) . .
O15 W6 O7 94.9(4) . .
O9 W6 O10 97.9(4) . .
O15 W6 O10 93.0(4) . .
O7 W6 O10 156.3(4) . .
O9 W6 O11 93.0(4) . .
O15 W6 O11 162.7(5) . .
O7 W6 O11 83.2(4) . .
O10 W6 O11 82.7(3) . .
O9 W6 O6 162.7(3) . .
O15 W6 O6 89.7(4) . .
O7 W6 O6 87.1(4) . .
O10 W6 O6 70.6(3) . .
O11 W6 O6 73.1(4) . .
O17 Sr1 O2W 145.8(3) . .
O17 Sr1 O12 75.4(3) . 3_665
O2W Sr1 O12 75.5(4) . 3_665
O17 Sr1 O9 141.2(3) . 2_554
O2W Sr1 O9 68.9(3) . 2_554
O12 Sr1 O9 143.3(3) 3_665 2_554
O17 Sr1 O5W 112.0(6) . .
O2W Sr1 O5W 81.0(7) . .
O12 Sr1 O5W 82.0(4) 3_665 .
O9 Sr1 O5W 83.9(5) 2_554 .
O17 Sr1 O4W 83.2(4) . .
O2W Sr1 O4W 73.7(5) . .
O12 Sr1 O4W 78.3(4) 3_665 .
O9 Sr1 O4W 99.5(4) 2_554 .
O5W Sr1 O4W 151.1(6) . .
O17 Sr1 O1W 75.7(4) . .
O2W Sr1 O1W 118.2(5) . .
O12 Sr1 O1W 139.8(4) 3_665 .
O9 Sr1 O1W 68.9(4) 2_554 .
O5W Sr1 O1W 135.1(5) . .
O4W Sr1 O1W 71.1(4) . .
O17 Sr1 O3W 81.7(4) . .
O2W Sr1 O3W 132.2(5) . .
O12 Sr1 O3W 135.2(4) 3_665 .
O9 Sr1 O3W 69.8(4) 2_554 .
O5W Sr1 O3W 71.7(6) . .
O4W Sr1 O3W 136.5(5) . .
O1W Sr1 O3W 65.7(5) . .
O20 Sr2 O6W 101.7(4) 2 .
O20 Sr2 O7W 68.9(4) 2 .
O6W Sr2 O7W 73.1(5) . .
O20 Sr2 O8W 137.4(4) 2 .
O6W Sr2 O8W 74.4(4) . .
O7W Sr2 O8W 142.1(5) . .
O20 Sr2 O5 147.7(3) 2 .
O6W Sr2 O5 76.1(3) . .
O7W Sr2 O5 79.8(4) . .
O8W Sr2 O5 73.9(4) . .
O20 Sr2 O10W 71.3(4) 2 .
O6W Sr2 O10W 72.0(4) . .
O7W Sr2 O10W 119.0(5) . .
O8W Sr2 O10W 67.2(4) . .
O5 Sr2 O10W 134.7(4) . .
O20 Sr2 O13 89.3(3) 2 .
O6W Sr2 O13 143.4(4) . .
O7W Sr2 O13 78.8(4) . .
O8W Sr2 O13 119.5(3) . .
O5 Sr2 O13 76.3(3) . .
O10W Sr2 O13 143.9(4) . .
O20 Sr2 O9W 73.8(4) 2 .
O6W Sr2 O9W 143.8(4) . .
O7W Sr2 O9W 132.8(5) . .
O8W Sr2 O9W 85.0(5) . .
O5 Sr2 O9W 126.6(3) . .
O10W Sr2 O9W 72.6(4) . .
O13 Sr2 O9W 72.8(4) . .
W1 O1 W2 137.2(5) . .
W1 O1 W4 126.1(4) . .
W2 O1 W4 94.5(4) . .
W4 O2 W5 116.7(4) . .
W3 O3 W1 115.1(4) . .
W2 O5 Sr2 139.1(6) . .
W1 O6 W6 97.7(3) . .
W1 O6 W3 95.8(3) . .
W6 O6 W3 95.3(3) . .
W6 O7 W5 138.3(5) . 3_655
W6 O7 W4 125.4(5) . 3_655
W5 O7 W4 95.5(3) 3_655 3_655
W4 O8 W2 116.9(5) . .
W6 O9 Sr1 155.5(5) . 2_544
W6 O10 W1 120.0(4) . .
W3 O11 W6 115.4(5) . .
W5 O12 Sr1 161.8(5) . 3_665
W4 O13 Sr2 137.8(5) . .
W5 O14 W3 145.5(6) . 3_655
W6 O15 W2 139.1(5) . 3_655
W2 O16 W3 149.1(6) . .
W5 O17 Sr1 147.7(4) . .
W1 O18 W5 139.1(5) . .
W3 O20 Sr2 165.3(6) . 2_545

loop_
_geom_bond_atom_site_label_1
_geom_bond_atom_site_label_2
_geom_bond_distance
_geom_bond_site_symmetry_2
W1 O21 1.735(9) .
W1 O18 1.791(8) .
W1 O1 1.927(10) .
W1 O10 1.954(9) .
W1 O3 2.105(9) .
W1 O6 2.236(8) .
W2 O19 1.709(12) .
W2 O5 1.745(9) .
W2 O16 1.871(10) .
W2 O8 1.952(10) .
W2 O15 2.181(8) 3_655
W2 O1 2.230(10) .
W3 O20 1.734(10) .
W3 O3 1.858(9) .
W3 O11 1.867(10) .
W3 O14 1.941(9) 3_655
W3 O16 1.960(11) .
W3 O6 2.276(8) .
W4 O13 1.716(10) .
W4 O4 1.723(10) .
W4 O2 1.877(10) .
W4 O8 1.917(10) .
W4 O1 2.259(10) .
W4 O7 2.283(8) 3_655
W5 O12 1.718(11) .
W5 O17 1.747(10) .
W5 O14 1.888(9) .
W5 O2 2.017(8) .
W5 O7 2.197(10) 3_655
W5 O18 2.226(9) .
W6 O9 1.682(12) .
W6 O15 1.773(9) .
W6 O7 1.902(9) .
W6 O10 1.941(8) .
W6 O11 2.080(9) .
W6 O6 2.242(9) .
Sr1 O17 2.518(11) .
Sr1 O2W 2.567(13) .
Sr1 O12 2.569(10) 3_665
Sr1 O9 2.573(12) 2_554
Sr1 O5W 2.579(12) .
Sr1 O4W 2.620(12) .
Sr1 O1W 2.647(13) .
Sr1 O3W 2.728(12) .
Sr2 O20 2.568(10) 2
Sr2 O6W 2.568(12) .
Sr2 O7W 2.576(14) .
Sr2 O8W 2.598(14) .
Sr2 O5 2.605(10) .
Sr2 O10W 2.630(11) .
Sr2 O13 2.641(11) .
Sr2 O9W 2.668(15) .
O7 W5 2.197(10) 3_655
O7 W4 2.283(8) 3_655
O9 Sr1 2.573(12) 2_544
O12 Sr1 2.569(10) 3_665
O14 W3 1.941(9) 3_655
O15 W2 2.181(8) 3_655
O20 Sr2 2.568(10) 2_545
